data_2200135
loop_
_publ_author_name
'Gerlits, O. O.'
'Coppens, P.'

_publ_section_title {4,4'-Bis[<i>p</i>-(diethylamino)-\a-styryl]-2,2'-bipyridine}tricarbonylchlororhenium(I)
_journal_issue 4
_journal_name_full 'Acta Crystallographica Section E'
_journal_page_first m164
_journal_page_last m166
_journal_paper_doi 10.1107/S1600536801004573
_journal_volume 57
_journal_year 2001
_chemical_formula_iupac '[Re Cl (C34 H38 N4) (C O)3]'
_chemical_formula_moiety 'C37 H38 Cl N4 O3 Re'
_chemical_formula_sum 'C37 H38 Cl N4 O3 Re'
_chemical_formula_weight 808.36
_chemical_name_common '[(DEAS-bpy)Re(CO)3CL]'
_chemical_name_systematic
;
 {4,4'-Bis[p-(diethylamino)-alfa-styryl]-2,2'
-bipyridine}chlorotricarbonylrhenium(I)
;
_space_group_IT_number 14
_symmetry_cell_setting monoclinic
_symmetry_space_group_name_Hall '-P 2ybc'
_symmetry_space_group_name_H-M 'P 1 21/c 1'
_audit_creation_method SHELXL-97
_cell_angle_alpha 90.00
_cell_angle_beta 91.899(2)
_cell_angle_gamma 90.00
_cell_formula_units_Z 4
_cell_length_a 14.4908(5)
_cell_length_b 23.1755(5)
_cell_length_c 9.6971(5)
_cell_measurement_reflns_used 846
_cell_measurement_temperature 90.00(10)
_cell_measurement_theta_max 30
_cell_measurement_theta_min 2
_cell_volume 3254.8(2)
_computing_cell_refinement SMART
_computing_data_collection 'SMART (Bruker, 1998)'
_computing_data_reduction 'SHELXTL (Sheldrick, 1997)'
_computing_molecular_graphics SHELXTL
_computing_publication_material SHELXTL
_computing_structure_refinement SHELXTL
_computing_structure_solution SHELXTL
_diffrn_ambient_temperature 90.00(10)
_diffrn_measured_fraction_theta_full .892
_diffrn_measured_fraction_theta_max .892
_diffrn_measurement_device_type 'CCD area-detector'
_diffrn_measurement_method '\f and \w'
_diffrn_radiation_monochromator graphite
_diffrn_radiation_source 'rotating anode'
_diffrn_radiation_type MoK\a
_diffrn_radiation_wavelength .71073
_diffrn_reflns_av_R_equivalents .0581
_diffrn_reflns_av_sigmaI/netI .0490
_diffrn_reflns_limit_h_max 21
_diffrn_reflns_limit_h_min -21
_diffrn_reflns_limit_k_max 34
_diffrn_reflns_limit_k_min -29
_diffrn_reflns_limit_l_max 13
_diffrn_reflns_limit_l_min -14
_diffrn_reflns_number 36470
_diffrn_reflns_theta_full 32.51
_diffrn_reflns_theta_max 32.51
_diffrn_reflns_theta_min 1.41
_diffrn_standards_decay_% 0
_diffrn_standards_number 0
_exptl_absorpt_coefficient_mu 3.859
_exptl_absorpt_correction_T_max .6989
_exptl_absorpt_correction_T_min .3906
_exptl_absorpt_correction_type '(SADABS; Bruker, 1998)'
_exptl_crystal_colour red
_exptl_crystal_density_diffrn 1.650
_exptl_crystal_density_method 'not measured'
_exptl_crystal_description plate
_exptl_crystal_F_000 1616
_exptl_crystal_size_max .3
_exptl_crystal_size_mid .2
_exptl_crystal_size_min .1
_refine_diff_density_max 1.749
_refine_diff_density_min -1.718
_refine_ls_extinction_coef .00096(8)
_refine_ls_extinction_method SHELXL97
_refine_ls_goodness_of_fit_ref .972
_refine_ls_hydrogen_treatment constr
_refine_ls_matrix_type full
_refine_ls_number_parameters 420
_refine_ls_number_reflns 10508
_refine_ls_number_restraints 0
_refine_ls_restrained_S_all .972
_refine_ls_R_factor_all .0421
_refine_ls_R_factor_gt .0277
_refine_ls_shift/su_max .006
_refine_ls_shift/su_mean <0.001
_refine_ls_structure_factor_coef Fsqd
_refine_ls_weighting_details 'calc w = 1/[\s^2^(Fo^2^)+(0.0323P)^2^] where P = (Fo^2^+2Fc^2^)/3'
_refine_ls_weighting_scheme calc
_refine_ls_wR_factor_ref .0654
_reflns_number_gt 8209
_reflns_number_total 10508
_reflns_threshold_expression I>2\s(I)
_cod_data_source_file cf6052.cif
_cod_data_source_block reco3cl
_cod_depositor_comments
;
The following automatic conversions were performed:
'_symmetry_cell_setting' value 'Monoclinic' changed to 'monoclinic'
according to '/home/saulius/struct/CIF-dictionaries/cif_core.dic'
dictionary named 'cif_core.dic' version 2.4.1 from 2010-06-29.

Automatic conversion script
Id: cif_fix_enum 1527 2010-12-29 10:47:43Z saulius 

The following automatic conversions were performed:

'_chemical_melting_point' value 'not measured' was changed to '?' -
the value is undefined or not given.

'_symmetry_cell_setting' value
'Monoclinic' changed to 'monoclinic' according to
/home/saulius/struct/CIF-dictionaries/cif_core.dic dictionary named
'cif_core.dic' version 2.4.1 from 2010-06-29.

Automatic conversion script
Id: cif_fix_values 1715 2011-07-08 13:25:40Z adriana 
;
_cod_original_sg_symbol_H-M 'P 21/c'
_cod_database_code 2200135

loop_
_symmetry_equiv_pos_as_xyz
'x, y, z'
'-x, y+1/2, -z+1/2'
'-x, -y, -z'
'x, -y-1/2, z-1/2'

loop_
_atom_site_label
_atom_site_fract_x
_atom_site_fract_y
_atom_site_fract_z
_atom_site_U_iso_or_equiv
_atom_site_adp_type
_atom_site_calc_flag
_atom_site_refinement_flags
_atom_site_occupancy
_atom_site_disorder_assembly
_atom_site_disorder_group
_atom_site_type_symbol
Re1 .215386(6) .489912(4) .066402(10) .01544(4) Uani d . 1 . . Re
Cl1 .33247(4) .45493(3) .24092(6) .02012(12) Uani d . 1 . . Cl
O1 .10862(14) .55550(9) .2851(2) .0315(5) Uani d . 1 . . O
O2 .06605(13) .52626(9) -.1454(2) .0286(4) Uani d . 1 . . O
O3 .09783(12) .38165(9) .1093(2) .0258(4) Uani d . 1 . . O
N1 .31880(13) .55588(9) .0316(2) .0166(4) Uani d . 1 . . N
N2 .30262(12) .45487(9) -.0917(2) .0147(4) Uani d . 1 . . N
N3 .89867(14) .84891(10) -.0419(2) .0217(5) Uani d . 1 . . N
N4 .79002(14) .31395(10) -.8427(2) .0216(5) Uani d . 1 . . N
C1 .14821(17) .52952(12) .2043(3) .0209(5) Uani d . 1 . . C
C2 .12411(16) .51392(11) -.0665(3) .0207(5) Uani d . 1 . . C
C3 .14085(15) .42258(12) .0944(3) .0184(5) Uani d . 1 . . C
C4 .38481(15) .54384(11) -.0610(2) .0154(5) Uani d . 1 . . C
C5 .45826(16) .58008(11) -.0814(3) .0183(5) Uani d . 1 . . C
H5A .5021 .5703 -.1484 .022 Uiso calc R 1 . . H
C6 .46953(17) .63075(11) -.0059(3) .0193(5) Uani d . 1 . . C
C7 .40197(17) .64244(11) .0904(3) .0214(5) Uani d . 1 . . C
H7A .4062 .6763 .1456 .026 Uiso calc R 1 . . H
C8 .32929(17) .60458(12) .1048(3) .0209(5) Uani d . 1 . . C
H8A .2842 .6136 .1704 .025 Uiso calc R 1 . . H
C9 .55102(17) .66668(12) -.0313(3) .0217(5) Uani d . 1 . . C
H9A .5885 .6552 -.1050 .026 Uiso calc R 1 . . H
C10 .57749(17) .71350(12) .0384(3) .0220(5) Uani d . 1 . . C
H10A .5375 .7270 .1071 .026 Uiso calc R 1 . . H
C11 .66233(16) .74634(12) .0194(3) .0213(5) Uani d . 1 . . C
C12 .73239(17) .72844(12) -.0680(3) .0220(5) Uani d . 1 . . C
H12A .7259 .6926 -.1147 .026 Uiso calc R 1 . . H
C13 .81064(17) .76139(12) -.0882(3) .0219(5) Uani d . 1 . . C
H13A .8563 .7478 -.1484 .026 Uiso calc R 1 . . H
C14 .82320(16) .81477(11) -.0207(3) .0186(5) Uani d . 1 . . C
C15 .75400(17) .83178(12) .0707(3) .0211(5) Uani d . 1 . . C
H15A .7605 .8671 .1198 .025 Uiso calc R 1 . . H
C16 .67758(17) .79797(12) .0893(3) .0215(5) Uani d . 1 . . C
H16A .6332 .8104 .1527 .026 Uiso calc R 1 . . H
C17 .97011(17) .83081(13) -.1354(3) .0241(6) Uani d . 1 . . C
H17A .9815 .7890 -.1221 .029 Uiso calc R 1 . . H
H17B 1.0281 .8513 -.1097 .029 Uiso calc R 1 . . H
C18 .94727(19) .84179(14) -.2881(3) .0296(6) Uani d . 1 . . C
H18A 1.0023 .8349 -.3418 .044 Uiso calc R 1 . . H
H18B .9271 .8819 -.3007 .044 Uiso calc R 1 . . H
H18C .8977 .8157 -.3197 .044 Uiso calc R 1 . . H
C19 .90892(18) .90586(12) .0221(3) .0263(6) Uani d . 1 . . C
H19A .9753 .9160 .0277 .032 Uiso calc R 1 . . H
H19B .8869 .9038 .1175 .032 Uiso calc R 1 . . H
C20 .8571(2) .95339(14) -.0537(3) .0367(7) Uani d . 1 . . C
H20A .8712 .9905 -.0094 .055 Uiso calc R 1 . . H
H20B .7906 .9460 -.0511 .055 Uiso calc R 1 . . H
H20C .8759 .9545 -.1498 .055 Uiso calc R 1 . . H
C21 .37290(15) .48832(11) -.1345(3) .0151(4) Uani d . 1 . . C
C22 .43071(15) .47071(11) -.2385(3) .0174(5) Uani d . 1 . . C
H22A .4795 .4951 -.2656 .021 Uiso calc R 1 . . H
C23 .41739(15) .41755(11) -.3029(3) .0172(5) Uani d . 1 . . C
C24 .34359(16) .38404(12) -.2582(3) .0186(5) Uani d . 1 . . C
H24A .3308 .3477 -.3000 .022 Uiso calc R 1 . . H
C25 .28946(15) .40378(11) -.1536(3) .0174(5) Uani d . 1 . . C
H25A .2405 .3800 -.1242 .021 Uiso calc R 1 . . H
C26 .47621(16) .39445(12) -.4085(3) .0203(5) Uani d . 1 . . C
H26A .4575 .3589 -.4493 .024 Uiso calc R 1 . . H
C27 .55387(16) .41793(11) -.4544(3) .0180(5) Uani d . 1 . . C
H27A .5722 .4543 -.4175 .022 Uiso calc R 1 . . H
C28 .61233(15) .39184(11) -.5570(3) .0173(5) Uani d . 1 . . C
C29 .69850(16) .41584(11) -.5858(3) .0198(5) Uani d . 1 . . C
H29A .7169 .4507 -.5411 .024 Uiso calc R 1 . . H
C30 .75763(17) .39031(12) -.6774(3) .0209(5) Uani d . 1 . . C
H30A .8159 .4076 -.6928 .025 Uiso calc R 1 . . H
C31 .73285(16) .33942(11) -.7478(3) .0191(5) Uani d . 1 . . C
C32 .64613(16) .31511(12) -.7202(3) .0197(5) Uani d . 1 . . C
H32A .6269 .2807 -.7661 .024 Uiso calc R 1 . . H
C33 .58881(16) .34088(11) -.6268(3) .0198(5) Uani d . 1 . . C
H33A .5312 .3232 -.6094 .024 Uiso calc R 1 . . H
C34 .76058(19) .26263(13) -.9191(3) .0244(6) Uani d . 1 . . C
H34A .7958 .2604 -1.0047 .029 Uiso calc R 1 . . H
H34B .6945 .2669 -.9464 .029 Uiso calc R 1 . . H
C35 .77303(18) .20632(12) -.8410(3) .0251(6) Uani d . 1 . . C
H35A .7485 .1745 -.8977 .038 Uiso calc R 1 . . H
H35B .7398 .2082 -.7547 .038 Uiso calc R 1 . . H
H35C .8389 .1998 -.8202 .038 Uiso calc R 1 . . H
C36 .88844(18) .32694(13) -.8383(3) .0269(6) Uani d . 1 . . C
H36A .8967 .3692 -.8472 .032 Uiso calc R 1 . . H
H36B .9171 .3085 -.9183 .032 Uiso calc R 1 . . H
C37 .93833(18) .30672(14) -.7073(3) .0291(6) Uani d . 1 . . C
H37A 1.0040 .3163 -.7113 .044 Uiso calc R 1 . . H
H37B .9313 .2649 -.6982 .044 Uiso calc R 1 . . H
H37C .9120 .3259 -.6276 .044 Uiso calc R 1 . . H

loop_
_atom_site_aniso_label
_atom_site_aniso_U_11
_atom_site_aniso_U_22
_atom_site_aniso_U_33
_atom_site_aniso_U_12
_atom_site_aniso_U_13
_atom_site_aniso_U_23
Re1 .01416(5) .01235(6) .02007(6) .00031(3) .00446(3) -.00081(4)
Cl1 .0184(2) .0192(3) .0228(3) -.0010(2) .0022(2) .0026(2)
O1 .0346(10) .0269(12) .0337(12) .0069(9) .0137(9) -.0057(9)
O2 .0209(8) .0270(11) .0379(12) .0023(8) -.0002(8) .0044(9)
O3 .0261(9) .0206(11) .0311(11) -.0063(8) .0086(8) -.0018(8)
N1 .0185(9) .0118(11) .0194(11) -.0001(7) .0013(8) .0002(8)
N2 .0144(8) .0109(11) .0190(10) -.0003(7) .0008(7) .0024(8)
N3 .0192(9) .0182(12) .0280(12) -.0026(8) .0042(8) -.0018(9)
N4 .0230(10) .0171(12) .0251(12) .0019(8) .0063(9) -.0007(9)
C1 .0221(10) .0153(12) .0257(13) .0017(10) .0049(9) .0043(11)
C2 .0171(10) .0143(13) .0311(14) -.0010(9) .0055(9) -.0022(11)
C3 .0143(9) .0220(14) .0191(12) .0013(9) .0042(8) -.0032(10)
C4 .0162(9) .0141(13) .0161(11) .0021(8) .0003(8) .0030(9)
C5 .0180(10) .0163(13) .0207(13) .0003(9) .0003(9) .0027(10)
C6 .0197(10) .0157(13) .0222(13) -.0014(9) -.0046(9) .0045(10)
C7 .0276(12) .0131(13) .0234(14) .0006(10) .0005(10) .0001(10)
C8 .0221(11) .0175(14) .0233(14) .0022(9) .0037(10) -.0012(10)
C9 .0215(11) .0193(14) .0245(14) .0010(10) .0015(10) .0008(10)
C10 .0212(11) .0199(14) .0251(14) .0028(9) .0018(10) .0026(10)
C11 .0186(10) .0232(15) .0220(13) -.0003(9) -.0010(9) .0070(10)
C12 .0270(12) .0155(14) .0234(14) -.0012(10) -.0029(10) -.0002(10)
C13 .0227(11) .0175(14) .0258(14) .0015(10) .0036(10) -.0006(10)
C14 .0174(10) .0170(13) .0213(13) .0002(9) .0001(9) .0016(10)
C15 .0231(11) .0189(14) .0213(13) .0007(10) .0015(9) -.0011(10)
C16 .0210(11) .0231(15) .0204(13) .0029(10) .0020(9) .0022(10)
C17 .0211(11) .0236(15) .0277(15) -.0009(10) .0037(10) .0021(11)
C18 .0278(13) .0344(18) .0268(15) .0055(12) .0033(11) .0010(12)
C19 .0280(13) .0195(15) .0313(15) -.0048(11) -.0002(11) -.0012(11)
C20 .0554(19) .0207(17) .0335(17) .0014(14) -.0057(15) -.0021(13)
C21 .0139(9) .0150(12) .0165(12) .0008(8) .0000(8) .0012(9)
C22 .0160(9) .0151(12) .0214(12) .0004(9) .0025(9) .0016(10)
C23 .0158(10) .0183(13) .0175(12) .0021(9) .0012(8) .0003(9)
C24 .0195(10) .0145(13) .0219(13) -.0012(9) -.0001(9) -.0004(10)
C25 .0164(10) .0153(13) .0206(12) -.0010(9) .0012(9) .0002(9)
C26 .0201(11) .0195(14) .0215(13) -.0005(9) .0017(9) -.0046(10)
C27 .0205(10) .0143(13) .0191(12) .0010(9) .0005(9) -.0023(9)
C28 .0182(10) .0150(13) .0186(12) .0022(9) .0014(9) .0026(9)
C29 .0232(11) .0137(13) .0225(13) -.0007(9) .0033(9) -.0004(10)
C30 .0210(11) .0165(14) .0254(14) -.0023(9) .0067(10) .0033(10)
C31 .0218(11) .0168(14) .0190(12) .0039(9) .0038(9) .0033(10)
C32 .0205(11) .0168(14) .0217(13) .0015(9) -.0004(9) -.0001(10)
C33 .0159(10) .0190(14) .0246(13) .0007(9) .0010(9) -.0013(10)
C34 .0304(13) .0263(16) .0168(13) .0043(11) .0025(10) -.0030(11)
C35 .0259(12) .0203(15) .0292(15) .0014(10) .0006(11) -.0019(11)
C36 .0284(13) .0202(15) .0328(16) -.0009(11) .0131(11) -.0005(11)
C37 .0241(12) .0294(17) .0337(16) -.0025(11) .0012(11) -.0045(12)

loop_
_atom_type_symbol
_atom_type_description
_atom_type_scat_dispersion_real
_atom_type_scat_dispersion_imag
_atom_type_scat_source
C C .0033 .0016 'International Tables Vol C Tables 4.2.6.8 and 6.1.1.4'
H H .0000 .0000 'International Tables Vol C Tables 4.2.6.8 and 6.1.1.4'
N N .0061 .0033 'International Tables Vol C Tables 4.2.6.8 and 6.1.1.4'
O O .0106 .0060 'International Tables Vol C Tables 4.2.6.8 and 6.1.1.4'
Cl Cl .1484 .1585 'International Tables Vol C Tables 4.2.6.8 and 6.1.1.4'
Re Re -1.0185 7.2310 'International Tables Vol C Tables 4.2.6.8 and 6.1.1.4'

loop_
_geom_angle_atom_site_label_1
_geom_angle_atom_site_label_2
_geom_angle_atom_site_label_3
_geom_angle
C2 Re1 C1 88.54(11)
C2 Re1 C3 87.22(11)
C1 Re1 C3 89.41(11)
C2 Re1 N1 99.01(9)
C1 Re1 N1 98.07(10)
C3 Re1 N1 170.35(9)
C2 Re1 N2 92.24(9)
C1 Re1 N2 172.61(10)
C3 Re1 N2 97.97(9)
N1 Re1 N2 74.55(8)
C2 Re1 Cl1 177.94(8)
C1 Re1 Cl1 91.85(8)
C3 Re1 Cl1 90.76(8)
N1 Re1 Cl1 82.94(6)
N2 Re1 Cl1 87.63(5)
C8 N1 C4 116.9(2)
C8 N1 Re1 125.21(16)
C4 N1 Re1 117.44(16)
C25 N2 C21 117.7(2)
C25 N2 Re1 124.67(15)
C21 N2 Re1 117.52(16)
C14 N3 C17 120.9(2)
C14 N3 C19 121.8(2)
C17 N3 C19 117.3(2)
C31 N4 C36 119.8(2)
C31 N4 C34 120.8(2)
C36 N4 C34 117.0(2)
O1 C1 Re1 177.3(2)
O2 C2 Re1 176.7(2)
O3 C3 Re1 178.4(2)
N1 C4 C5 122.3(2)
N1 C4 C21 115.0(2)
C5 C4 C21 122.7(2)
C4 C5 C6 121.2(2)
C5 C6 C7 116.2(2)
C5 C6 C9 118.1(2)
C7 C6 C9 125.7(2)
C8 C7 C6 119.7(2)
N1 C8 C7 123.7(2)
C10 C9 C6 126.7(3)
C9 C10 C11 126.2(3)
C16 C11 C12 116.2(2)
C16 C11 C10 120.5(2)
C12 C11 C10 123.3(3)
C13 C12 C11 122.2(3)
C12 C13 C14 120.8(2)
N3 C14 C13 121.9(2)
N3 C14 C15 121.2(2)
C13 C14 C15 116.9(2)
C16 C15 C14 120.9(3)
C15 C16 C11 122.9(2)
N3 C17 C18 114.7(2)
N3 C19 C20 114.2(2)
N2 C21 C22 122.0(2)
N2 C21 C4 115.3(2)
C22 C21 C4 122.7(2)
C23 C22 C21 120.4(2)
C22 C23 C24 116.6(2)
C22 C23 C26 124.4(2)
C24 C23 C26 119.0(2)
C25 C24 C23 120.1(2)
N2 C25 C24 123.2(2)
C27 C26 C23 127.0(2)
C26 C27 C28 124.9(2)
C33 C28 C29 116.3(2)
C33 C28 C27 122.9(2)
C29 C28 C27 120.8(2)
C30 C29 C28 122.1(2)
C29 C30 C31 121.1(2)
N4 C31 C30 122.0(2)
N4 C31 C32 120.7(2)
C30 C31 C32 117.3(2)
C33 C32 C31 120.6(2)
C32 C33 C28 122.6(2)
N4 C34 C35 114.9(2)
N4 C36 C37 113.6(2)

loop_
_geom_bond_atom_site_label_1
_geom_bond_atom_site_label_2
_geom_bond_site_symmetry_2
_geom_bond_distance
_geom_bond_publ_flag
Re1 C2 . 1.899(3) ?
Re1 C1 . 1.914(3) ?
Re1 C3 . 1.922(3) ?
Re1 N1 . 2.175(2) ?
Re1 N2 . 2.176(2) ?
Re1 Cl1 . 2.4919(6) ?
O1 C1 . 1.156(3) ?
O2 C2 . 1.155(3) ?
O3 C3 . 1.147(3) ?
N1 C8 . 1.340(3) ?
N1 C4 . 1.362(3) ?
N2 C25 . 1.338(3) ?
N2 C21 . 1.356(3) ?
N3 C14 . 1.371(3) ?
N3 C17 . 1.460(3) ?
N3 C19 . 1.464(4) ?
N4 C31 . 1.390(3) ?
N4 C36 . 1.457(3) ?
N4 C34 . 1.457(4) ?
C4 C5 . 1.375(3) ?
C4 C21 . 1.478(4) ?
C5 C6 . 1.391(4) ?
C6 C7 . 1.402(4) ?
C6 C9 . 1.472(4) ?
C7 C8 . 1.381(4) ?
C9 C10 . 1.328(4) ?
C10 C11 . 1.463(3) ?
C11 C16 . 1.389(4) ?
C11 C12 . 1.406(4) ?
C12 C13 . 1.387(4) ?
C13 C14 . 1.409(4) ?
C14 C15 . 1.416(3) ?
C15 C16 . 1.373(4) ?
C17 C18 . 1.528(4) ?
C19 C20 . 1.510(4) ?
C21 C22 . 1.393(3) ?
C22 C23 . 1.392(4) ?
C23 C24 . 1.402(3) ?
C23 C26 . 1.456(3) ?
C24 C25 . 1.381(3) ?
C26 C27 . 1.339(3) ?
C27 C28 . 1.459(3) ?
C28 C33 . 1.398(4) ?
C28 C29 . 1.403(3) ?
C29 C30 . 1.387(3) ?
C30 C31 . 1.403(4) ?
C31 C32 . 1.411(3) ?
C32 C33 . 1.384(3) ?
C34 C35 . 1.517(4) ?
C36 C37 . 1.515(4) ?

loop_
_geom_torsion_atom_site_label_1
_geom_torsion_atom_site_label_2
_geom_torsion_atom_site_label_3
_geom_torsion_atom_site_label_4
_geom_torsion
C2 Re1 N1 C8 96.2(2)
C1 Re1 N1 C8 6.4(2)
C3 Re1 N1 C8 -134.1(5)
N2 Re1 N1 C8 -174.0(2)
Cl1 Re1 N1 C8 -84.5(2)
C2 Re1 N1 C4 -91.92(18)
C1 Re1 N1 C4 178.29(18)
C3 Re1 N1 C4 37.8(6)
N2 Re1 N1 C4 -2.08(17)
Cl1 Re1 N1 C4 87.41(17)
C2 Re1 N2 C25 -79.3(2)
C1 Re1 N2 C25 -175.2(7)
C3 Re1 N2 C25 8.2(2)
N1 Re1 N2 C25 -178.0(2)
Cl1 Re1 N2 C25 98.68(19)
C2 Re1 N2 C21 97.77(18)
C1 Re1 N2 C21 1.8(8)
C3 Re1 N2 C21 -174.72(18)
N1 Re1 N2 C21 -.96(16)
Cl1 Re1 N2 C21 -84.28(16)
C8 N1 C4 C5 -1.2(3)
Re1 N1 C4 C5 -173.82(18)
C8 N1 C4 C21 177.1(2)
Re1 N1 C4 C21 4.6(3)
N1 C4 C5 C6 1.2(4)
C21 C4 C5 C6 -177.0(2)
C4 C5 C6 C7 -.3(4)
C4 C5 C6 C9 178.6(2)
C5 C6 C7 C8 -.5(4)
C9 C6 C7 C8 -179.3(2)
C4 N1 C8 C7 .4(4)
Re1 N1 C8 C7 172.38(19)
C6 C7 C8 N1 .4(4)
C5 C6 C9 C10 -173.8(3)
C7 C6 C9 C10 5.0(4)
C6 C9 C10 C11 174.9(2)
C9 C10 C11 C16 173.4(3)
C9 C10 C11 C12 -6.7(4)
C16 C11 C12 C13 -2.6(4)
C10 C11 C12 C13 177.5(2)
C11 C12 C13 C14 .2(4)
C17 N3 C14 C13 -.6(4)
C19 N3 C14 C13 176.4(2)
C17 N3 C14 C15 179.4(2)
C19 N3 C14 C15 -3.6(4)
C12 C13 C14 N3 -178.1(2)
C12 C13 C14 C15 1.8(4)
N3 C14 C15 C16 178.6(2)
C13 C14 C15 C16 -1.4(4)
C14 C15 C16 C11 -1.2(4)
C12 C11 C16 C15 3.1(4)
C10 C11 C16 C15 -177.0(2)
C14 N3 C17 C18 81.1(3)
C19 N3 C17 C18 -96.0(3)
C14 N3 C19 C20 -82.0(3)
C17 N3 C19 C20 95.0(3)
C25 N2 C21 C22 -.5(3)
Re1 N2 C21 C22 -177.77(18)
C25 N2 C21 C4 -179.2(2)
Re1 N2 C21 C4 3.6(3)
N1 C4 C21 N2 -5.3(3)
C5 C4 C21 N2 173.1(2)
N1 C4 C21 C22 176.1(2)
C5 C4 C21 C22 -5.6(4)
N2 C21 C22 C23 .4(4)
C4 C21 C22 C23 178.9(2)
C21 C22 C23 C24 .4(4)
C21 C22 C23 C26 -177.5(2)
C22 C23 C24 C25 -1.1(4)
C26 C23 C24 C25 176.9(2)
C21 N2 C25 C24 -.2(4)
Re1 N2 C25 C24 176.83(18)
C23 C24 C25 N2 1.0(4)
C22 C23 C26 C27 4.2(4)
C24 C23 C26 C27 -173.6(3)
C23 C26 C27 C28 177.5(2)
C26 C27 C28 C33 5.3(4)
C26 C27 C28 C29 -171.7(3)
C33 C28 C29 C30 -.5(4)
C27 C28 C29 C30 176.6(2)
C28 C29 C30 C31 1.1(4)
C36 N4 C31 C30 21.1(4)
C34 N4 C31 C30 -177.1(2)
C36 N4 C31 C32 -159.8(2)
C34 N4 C31 C32 2.0(4)
C29 C30 C31 N4 178.3(2)
C29 C30 C31 C32 -.7(4)
N4 C31 C32 C33 -179.3(2)
C30 C31 C32 C33 -.2(4)
C31 C32 C33 C28 .8(4)
C29 C28 C33 C32 -.5(4)
C27 C28 C33 C32 -177.5(2)
C31 N4 C34 C35 -81.4(3)
C36 N4 C34 C35 80.9(3)
C31 N4 C36 C37 64.3(3)
C34 N4 C36 C37 -98.2(3)
